data_2236142
loop_
_publ_author_name
'Barnett, Heath A.'
'Fronczek, Frank R.'
'Watkins, Steven F.'

_publ_section_title
;
 5,7,8,10,11,13,14,16-Octahydro-6,15-(ethanoxyethanoxyethano)-1,4:17,20-dietheno[9,12,6,15]benzodioxadiazacyclodocosine
;
_journal_coeditor_code BV2212
_journal_issue 11
_journal_name_full 'Acta Crystallographica Section E'
_journal_page_first o3239
_journal_paper_doi 10.1107/S1600536812044017
_journal_volume 68
_journal_year 2012
_chemical_formula_iupac 'C32 H40 N2 O4'
_chemical_formula_moiety 'C32 H40 N2 O4'
_chemical_formula_sum 'C32 H40 N2 O4'
_chemical_formula_weight 516.66
_chemical_name_common
;
5,7,8,10,11,13,14,16-Octahydro-6,15-(ethanoxyethanoxyethano)-1,4:17,20-\
dietheno[9,12,6,15]benzodioxadiazacyclodocosine
;
_chemical_name_systematic
;
21,24,29,32-Tetraoxa-1,18-
diazapentacyclo[16.8.8.2^3,6^.2^13,16^.0^7,12^]octatriaconta-
3,5,7(12),8,10,13,15,35,37-nonaene
;
_space_group_IT_number 2
_symmetry_cell_setting triclinic
_symmetry_space_group_name_Hall '-P 1'
_symmetry_space_group_name_H-M 'P -1'
_atom_sites_solution_hydrogens geom
_atom_sites_solution_primary direct
_atom_sites_solution_secondary difmap
_audit_creation_method 'WinGX routine CIF_UPDATE'
_cell_angle_alpha 88.178(2)
_cell_angle_beta 82.616(2)
_cell_angle_gamma 78.072(2)
_cell_formula_units_Z 2
_cell_length_a 9.6757(3)
_cell_length_b 12.1582(4)
_cell_length_c 12.5129(5)
_cell_measurement_pressure 101.3
_cell_measurement_reflns_used 10814
_cell_measurement_temperature 100.0(5)
_cell_measurement_theta_max 33.142
_cell_measurement_theta_min 2.546
_cell_volume 1428.26(9)
_computing_cell_refinement 'DENZO and SCALEPACK (Otwinowski & Minor, 1997)'
_computing_data_collection 'COLLECT (Nonius, 2000)'
_computing_data_reduction 'DENZO and SCALEPACK (Otwinowski & Minor, 1997)'
_computing_molecular_graphics 'ORTEP-3 for Windows (Farrugia, 1997)'
_computing_publication_material 'WinGX (Farrugia, 1999)'
_computing_structure_refinement 'SHELXL97 (Sheldrick, 2008)'
_computing_structure_solution 'SHELXS86 (Sheldrick, 2008)'
_diffrn_ambient_temperature 100.0(5)
_diffrn_detector_area_resol_mean 9
_diffrn_measured_fraction_theta_full 0.998
_diffrn_measured_fraction_theta_max 0.992
_diffrn_measurement_device 'Nonius KappaCCD'
_diffrn_measurement_method '\w and \f scans'
_diffrn_radiation_monochromator graphite
_diffrn_radiation_source 'sealed tube'
_diffrn_radiation_type MoK\a
_diffrn_radiation_wavelength 0.71073
_diffrn_reflns_av_R_equivalents 0
_diffrn_reflns_limit_h_max 14
_diffrn_reflns_limit_h_min -14
_diffrn_reflns_limit_k_max 18
_diffrn_reflns_limit_k_min -18
_diffrn_reflns_limit_l_max 19
_diffrn_reflns_limit_l_min 0
_diffrn_reflns_number 10763
_diffrn_reflns_theta_full 25
_diffrn_reflns_theta_max 33.1
_diffrn_reflns_theta_min 2.55
_diffrn_standards_number 0
_exptl_absorpt_coefficient_mu 0.079
_exptl_absorpt_correction_T_max 0.9829
_exptl_absorpt_correction_T_min 0.9745
_exptl_absorpt_correction_type multi-scan
_exptl_absorpt_process_details '(SCALEPACK; Otwinowski & Minor, 1997)'
_exptl_crystal_colour colorless
_exptl_crystal_density_diffrn 1.201
_exptl_crystal_density_method 'not measured'
_exptl_crystal_description fragment
_exptl_crystal_F_000 556
_exptl_crystal_size_max 0.33
_exptl_crystal_size_mid 0.32
_exptl_crystal_size_min 0.22
_refine_diff_density_max 0.299
_refine_diff_density_min -0.224
_refine_ls_extinction_coef 0.0078(12)
_refine_ls_extinction_expression Fc^*^=kFc[1+0.001xFc^2^\l^3^/sin(2\q)]^-1/4^
_refine_ls_extinction_method 'SHELXL97 (Sheldrick, 2008)'
_refine_ls_goodness_of_fit_ref 0.806
_refine_ls_hydrogen_treatment constr
_refine_ls_matrix_type full
_refine_ls_number_constraints 0
_refine_ls_number_parameters 351
_refine_ls_number_reflns 10763
_refine_ls_number_restraints 0
_refine_ls_restrained_S_all 0.806
_refine_ls_R_factor_gt 0.0448
_refine_ls_shift/su_max 0.001
_refine_ls_structure_factor_coef Fsqd
_refine_ls_weighting_details 'calc w=1/[\s^2^(Fo^2^)+(0.0599P)^2^+0.0637P] where P=(Fo^2^+2Fc^2^)/3'
_refine_ls_weighting_scheme calc
_refine_ls_wR_factor_ref 0.1149
_reflns_number_gt 5346
_reflns_number_total 10763
_reflns_threshold_expression I>2\s(I)
_cod_data_source_file bv2212.cif
_cod_data_source_block I
_cod_database_code 2236142
_cod_database_fobs_code 2236142

loop_
_symmetry_equiv_pos_as_xyz
'x, y, z'
'-x, -y, -z'

loop_
_atom_site_type_symbol
_atom_site_label
_atom_site_fract_x
_atom_site_fract_y
_atom_site_fract_z
_atom_site_U_iso_or_equiv
_atom_site_adp_type
_atom_site_calc_flag
_atom_site_refinement_flags
_atom_site_occupancy
_atom_site_disorder_assembly
_atom_site_disorder_group
N N1 -0.23215(9) 0.53384(7) 0.19296(7) 0.0211(2) Uani d . 1 . .
C C2 -0.37788(11) 0.58008(10) 0.24093(9) 0.0247(2) Uani d . 1 . .
H H2A -0.4347 0.5208 0.2433 0.03 Uiso calc R 1 . .
H H2B -0.421 0.642 0.1947 0.03 Uiso calc R 1 . .
C C3 -0.38478(11) 0.62427(10) 0.35394(9) 0.0270(3) Uani d . 1 A .
H H3A -0.3355 0.5654 0.4003 0.032 Uiso calc R 1 . .
H H3B -0.3393 0.6902 0.3524 0.032 Uiso calc R 1 . .
O O4 -0.53150(8) 0.65506(7) 0.39325(6) 0.02816(19) Uani d . 1 . .
C C5A -0.5774(2) 0.7325(2) 0.47940(19) 0.0250(7) Uani d P 0.490(3) A 1
H H5A1 -0.6827 0.7488 0.4907 0.03 Uiso calc PR 0.490(3) A 1
H H5A2 -0.5473 0.8037 0.4569 0.03 Uiso calc PR 0.490(3) A 1
C C6A -0.5257(3) 0.6977(4) 0.5841(3) 0.0393(7) Uani d P 0.490(3) A 1
H H6AA -0.5853 0.7448 0.6426 0.047 Uiso calc PR 0.490(3) A 1
H H6AB -0.5312 0.6182 0.5996 0.047 Uiso calc PR 0.490(3) A 1
C C5B -0.5732(2) 0.6471(2) 0.50314(18) 0.0268(7) Uani d P 0.510(3) A 2
H H5B1 -0.5277 0.5718 0.528 0.032 Uiso calc PR 0.510(3) A 2
H H5B2 -0.6774 0.6517 0.5144 0.032 Uiso calc PR 0.510(3) A 2
C C6B -0.54004(7) 0.73216(6) 0.57237(5) 0.0393(7) Uani d P 0.510(3) A 2
H H6BA -0.5715 0.8083 0.5424 0.047 Uiso calc PR 0.510(3) A 2
H H6BB -0.5917 0.7289 0.6456 0.047 Uiso calc PR 0.510(3) A 2
O O7 -0.38556(7) 0.71046(6) 0.57801(5) 0.0337(2) Uani d R 1 . .
C C8 -0.35602(7) 0.80673(6) 0.62382(5) 0.0246(2) Uani d R 1 A .
H H8A -0.3743 0.803 0.7034 0.03 Uiso calc R 1 . .
H H8B -0.418 0.8755 0.5989 0.03 Uiso calc R 1 . .
C C9 -0.20174(11) 0.80985(9) 0.58898(8) 0.0224(2) Uani d . 1 . .
H H9A -0.172 0.8631 0.6352 0.027 Uiso calc R 1 A .
H H9B -0.1426 0.7344 0.5992 0.027 Uiso calc R 1 . .
N N10 -0.17621(9) 0.84405(7) 0.47596(7) 0.02067(19) Uani d . 1 A .
C C11 -0.02881(11) 0.80186(9) 0.42935(9) 0.0227(2) Uani d . 1 . .
H H11A 0.0359 0.8144 0.4809 0.027 Uiso calc R 1 A .
H H11B -0.0079 0.8449 0.3628 0.027 Uiso calc R 1 . .
C C12 0.00009(11) 0.67766(9) 0.40272(9) 0.0239(2) Uani d . 1 A .
H H12A -0.0193 0.6329 0.4683 0.029 Uiso calc R 1 . .
H H12B -0.0607 0.6636 0.3489 0.029 Uiso calc R 1 . .
O O13 0.14635(8) 0.64881(6) 0.36029(7) 0.02792(19) Uani d . 1 . .
C C14 0.20675(12) 0.53217(9) 0.35947(10) 0.0274(3) Uani d . 1 A .
H H14A 0.1765 0.4994 0.4299 0.033 Uiso calc R 1 . .
H H14B 0.3117 0.5222 0.3515 0.033 Uiso calc R 1 . .
C C15 0.16638(11) 0.46794(9) 0.27126(9) 0.0259(2) Uani d . 1 . .
H H15A 0.1703 0.5114 0.2031 0.031 Uiso calc R 1 A .
H H15B 0.2344 0.3952 0.2598 0.031 Uiso calc R 1 . .
O O16 0.02643(7) 0.44884(6) 0.30085(6) 0.02359(18) Uani d . 1 A .
C C17 -0.02009(12) 0.38896(10) 0.22075(9) 0.0268(3) Uani d . 1 . .
H H17A 0.0121 0.307 0.2309 0.032 Uiso calc R 1 A .
H H17B 0.0205 0.4097 0.148 0.032 Uiso calc R 1 . .
C C18 -0.18012(12) 0.41909(9) 0.23150(9) 0.0235(2) Uani d . 1 A .
H H18A -0.2153 0.3652 0.1896 0.028 Uiso calc R 1 . .
H H18B -0.2188 0.4126 0.3081 0.028 Uiso calc R 1 . .
C C19 -0.22206(12) 0.53917(9) 0.07518(9) 0.0237(2) Uani d . 1 . .
H H19A -0.3009 0.5094 0.0513 0.028 Uiso calc R 1 . .
H H19B -0.1312 0.4913 0.0438 0.028 Uiso calc R 1 . .
C C20 -0.22940(11) 0.65830(9) 0.03457(8) 0.0217(2) Uani d . 1 . .
C C21 -0.33622(11) 0.71247(9) -0.02373(9) 0.0240(2) Uani d . 1 . .
H H21 -0.4051 0.673 -0.0418 0.029 Uiso calc R 1 . .
C C22 -0.34428(11) 0.82403(9) -0.05634(8) 0.0237(2) Uani d . 1 . .
H H22 -0.4183 0.8595 -0.0965 0.028 Uiso calc R 1 . .
C C23 -0.24558(11) 0.88407(9) -0.03088(8) 0.0216(2) Uani d . 1 . .
C C24 -0.13529(11) 0.82843(9) 0.02581(9) 0.0224(2) Uani d . 1 . .
H H24 -0.0648 0.8671 0.0421 0.027 Uiso calc R 1 . .
C C25 -0.12808(11) 0.71798(9) 0.05823(8) 0.0225(2) Uani d . 1 . .
H H25 -0.0531 0.6819 0.0972 0.027 Uiso calc R 1 . .
C C26 -0.25954(11) 1.00549(9) -0.06088(9) 0.0224(2) Uani d . 1 . .
C C27 -0.27508(12) 1.03916(10) -0.16710(9) 0.0293(3) Uani d . 1 . .
H H27 -0.2808 0.9846 -0.2182 0.035 Uiso calc R 1 . .
C C28 -0.28245(13) 1.15045(11) -0.20031(10) 0.0329(3) Uani d . 1 . .
H H28 -0.293 1.1714 -0.2731 0.039 Uiso calc R 1 . .
C C29 -0.27428(12) 1.23011(10) -0.12599(10) 0.0321(3) Uani d . 1 . .
H H29 -0.277 1.306 -0.1478 0.039 Uiso calc R 1 . .
C C30 -0.26221(12) 1.19882(10) -0.01984(10) 0.0279(3) Uani d . 1 . .
H H30 -0.2581 1.2544 0.0306 0.033 Uiso calc R 1 . .
C C31 -0.25585(11) 1.08767(9) 0.01550(9) 0.0221(2) Uani d . 1 . .
C C32 -0.24813(11) 1.06006(9) 0.13170(9) 0.0213(2) Uani d . 1 . .
C C33 -0.15041(11) 1.09725(9) 0.18699(9) 0.0241(2) Uani d . 1 . .
H H33 -0.0899 1.1427 0.1508 0.029 Uiso calc R 1 . .
C C34 -0.14044(12) 1.06865(9) 0.29445(9) 0.0244(2) Uani d . 1 . .
H H34 -0.0729 1.0948 0.3306 0.029 Uiso calc R 1 . .
C C35 -0.22686(11) 1.00284(9) 0.34998(9) 0.0222(2) Uani d . 1 A .
C C36 -0.32687(11) 0.96731(9) 0.29568(9) 0.0229(2) Uani d . 1 . .
H H36 -0.3883 0.923 0.3326 0.027 Uiso calc R 1 . .
C C37 -0.33787(11) 0.99569(9) 0.18866(9) 0.0216(2) Uani d . 1 . .
H H37 -0.4073 0.9712 0.1534 0.026 Uiso calc R 1 . .
C C38 -0.21402(12) 0.96682(9) 0.46525(9) 0.0244(2) Uani d . 1 . .
H H38A -0.1403 1.0004 0.4921 0.029 Uiso calc R 1 A .
H H38B -0.3057 0.9953 0.5102 0.029 Uiso calc R 1 . .

loop_
_atom_site_aniso_label
_atom_site_aniso_U_11
_atom_site_aniso_U_22
_atom_site_aniso_U_33
_atom_site_aniso_U_12
_atom_site_aniso_U_13
_atom_site_aniso_U_23
N1 0.0243(5) 0.0195(5) 0.0185(5) -0.0034(4) -0.0008(4) 0.0012(4)
C2 0.0226(5) 0.0265(6) 0.0246(6) -0.0044(5) -0.0022(4) -0.0001(5)
C3 0.0194(5) 0.0364(7) 0.0251(6) -0.0069(5) 0.0009(4) -0.0047(5)
O4 0.0193(4) 0.0385(5) 0.0254(4) -0.0042(3) 0.0005(3) -0.0042(4)
C5A 0.0188(11) 0.0283(16) 0.0270(13) -0.0040(10) 0.0011(9) -0.0065(11)
C6A 0.0244(8) 0.063(2) 0.0326(9) -0.0174(10) 0.0067(6) -0.0113(11)
C5B 0.0221(11) 0.0331(16) 0.0250(12) -0.0092(10) 0.0027(9) 0.0036(10)
C6B 0.0244(8) 0.063(2) 0.0326(9) -0.0174(10) 0.0067(6) -0.0113(11)
O7 0.0271(4) 0.0398(5) 0.0357(5) -0.0136(4) 0.0049(4) -0.0161(4)
C8 0.0291(6) 0.0230(6) 0.0196(6) -0.0025(5) 0.0010(4) -0.0034(4)
C9 0.0272(6) 0.0219(6) 0.0184(5) -0.0043(4) -0.0045(4) -0.0006(4)
N10 0.0240(5) 0.0177(4) 0.0193(5) -0.0026(4) -0.0017(4) -0.0001(4)
C11 0.0226(5) 0.0200(5) 0.0257(6) -0.0059(4) -0.0016(4) 0.0000(4)
C12 0.0200(5) 0.0216(6) 0.0297(6) -0.0051(4) 0.0002(4) -0.0023(5)
O13 0.0200(4) 0.0189(4) 0.0424(5) -0.0028(3) 0.0030(3) 0.0011(3)
C14 0.0196(5) 0.0204(6) 0.0411(7) -0.0020(5) -0.0033(5) -0.0007(5)
C15 0.0222(5) 0.0235(6) 0.0298(6) -0.0029(5) 0.0022(5) 0.0013(5)
O16 0.0230(4) 0.0249(4) 0.0235(4) -0.0064(3) -0.0016(3) -0.0037(3)
C17 0.0315(6) 0.0226(6) 0.0253(6) -0.0008(5) -0.0065(5) -0.0045(5)
C18 0.0298(6) 0.0196(5) 0.0227(6) -0.0077(5) -0.0051(5) 0.0000(4)
C19 0.0274(6) 0.0214(6) 0.0215(6) -0.0037(5) -0.0018(4) -0.0012(4)
C20 0.0249(5) 0.0220(6) 0.0156(5) -0.0018(4) 0.0021(4) -0.0019(4)
C21 0.0252(6) 0.0254(6) 0.0216(6) -0.0059(5) -0.0022(4) -0.0020(5)
C22 0.0249(6) 0.0252(6) 0.0196(6) -0.0013(5) -0.0048(4) 0.0013(4)
C23 0.0227(5) 0.0221(6) 0.0180(5) -0.0022(4) 0.0015(4) 0.0000(4)
C24 0.0203(5) 0.0245(6) 0.0214(6) -0.0038(4) 0.0006(4) -0.0014(4)
C25 0.0210(5) 0.0241(6) 0.0204(6) 0.0001(4) -0.0018(4) -0.0011(4)
C26 0.0202(5) 0.0232(6) 0.0224(6) -0.0033(4) -0.0004(4) 0.0035(4)
C27 0.0316(6) 0.0320(7) 0.0230(6) -0.0050(5) -0.0021(5) 0.0023(5)
C28 0.0367(7) 0.0373(7) 0.0244(6) -0.0082(6) -0.0041(5) 0.0114(5)
C29 0.0341(7) 0.0266(6) 0.0365(7) -0.0093(5) -0.0054(5) 0.0127(5)
C30 0.0286(6) 0.0253(6) 0.0310(7) -0.0090(5) -0.0040(5) 0.0047(5)
C31 0.0188(5) 0.0231(6) 0.0237(6) -0.0042(4) -0.0012(4) 0.0039(4)
C32 0.0215(5) 0.0171(5) 0.0231(6) -0.0009(4) 0.0003(4) 0.0005(4)
C33 0.0263(6) 0.0193(5) 0.0275(6) -0.0080(5) -0.0010(5) 0.0013(4)
C34 0.0265(6) 0.0217(6) 0.0260(6) -0.0062(5) -0.0048(5) -0.0022(5)
C35 0.0266(6) 0.0163(5) 0.0214(6) -0.0006(4) -0.0005(4) -0.0017(4)
C36 0.0238(5) 0.0186(5) 0.0245(6) -0.0036(4) 0.0022(4) 0.0005(4)
C37 0.0198(5) 0.0204(5) 0.0239(6) -0.0033(4) -0.0015(4) -0.0014(4)
C38 0.0307(6) 0.0183(5) 0.0235(6) -0.0033(5) -0.0035(5) -0.0016(4)

loop_
_atom_type_symbol
_atom_type_description
_atom_type_scat_dispersion_real
_atom_type_scat_dispersion_imag
_atom_type_scat_source
C C 0.0033 0.0016 'International Tables Vol C Tables 4.2.6.8 and 6.1.1.4'
H H 0 0 'International Tables Vol C Tables 4.2.6.8 and 6.1.1.4'
N N 0.0061 0.0033 'International Tables Vol C Tables 4.2.6.8 and 6.1.1.4'
O O 0.0106 0.006 'International Tables Vol C Tables 4.2.6.8 and 6.1.1.4'

loop_
_geom_angle_atom_site_label_1
_geom_angle_atom_site_label_2
_geom_angle_atom_site_label_3
_geom_angle
C2 N1 C19 110.31(8)
C2 N1 C18 112.01(9)
C19 N1 C18 111.70(8)
N1 C2 C3 112.64(9)
N1 C2 H2A 109.1
C3 C2 H2A 109.1
N1 C2 H2B 109.1
C3 C2 H2B 109.1
H2A C2 H2B 107.8
O4 C3 C2 105.97(9)
O4 C3 H3A 110.5
C2 C3 H3A 110.5
O4 C3 H3B 110.5
C2 C3 H3B 110.5
H3A C3 H3B 108.7
C5B O4 C3 118.81(12)
C3 O4 C5A 119.96(11)
O4 C5A C6A 116.8(3)
O4 C5A H5A1 108.1
C6A C5A H5A1 108.1
O4 C5A H5A2 108.1
C6A C5A H5A2 108.1
H5A1 C5A H5A2 107.3
O7 C6A C5A 108.2(3)
O7 C6A H6AA 110.1
C5A C6A H6AA 110.1
O7 C6A H6AB 110.1
C5A C6A H6AB 110.1
H6AA C6A H6AB 108.4
O4 C5B C6B 116.73(18)
O4 C5B H5B1 108.1
C6B C5B H5B1 108.1
O4 C5B H5B2 108.1
C6B C5B H5B2 108.1
H5B1 C5B H5B2 107.3
O7 C6B C5B 109.69(9)
O7 C6B H6BA 109.7
C5B C6B H6BA 109.7
O7 C6B H6BB 109.7
C5B C6B H6BB 109.7
H6BA C6B H6BB 108.2
C6A O7 C8 119.25(18)
C8 O7 C6B 107.2
O7 C8 C9 108.1
O7 C8 H8A 110.1
C9 C8 H8A 110.1
O7 C8 H8B 110.1
C9 C8 H8B 110.1
H8A C8 H8B 108.4
N10 C9 C8 112.30(8)
N10 C9 H9A 109.1
C8 C9 H9A 109.1
N10 C9 H9B 109.1
C8 C9 H9B 109.1
H9A C9 H9B 107.9
C11 N10 C9 111.85(8)
C11 N10 C38 110.53(9)
C9 N10 C38 110.63(8)
N10 C11 C12 112.35(9)
N10 C11 H11A 109.1
C12 C11 H11A 109.1
N10 C11 H11B 109.1
C12 C11 H11B 109.1
H11A C11 H11B 107.9
O13 C12 C11 105.86(9)
O13 C12 H12A 110.6
C11 C12 H12A 110.6
O13 C12 H12B 110.6
C11 C12 H12B 110.6
H12A C12 H12B 108.7
C14 O13 C12 115.10(9)
O13 C14 C15 114.27(10)
O13 C14 H14A 108.7
C15 C14 H14A 108.7
O13 C14 H14B 108.7
C15 C14 H14B 108.7
H14A C14 H14B 107.6
O16 C15 C14 109.39(9)
O16 C15 H15A 109.8
C14 C15 H15A 109.8
O16 C15 H15B 109.8
C14 C15 H15B 109.8
H15A C15 H15B 108.2
C15 O16 C17 112.76(9)
O16 C17 C18 108.22(9)
O16 C17 H17A 110.1
C18 C17 H17A 110.1
O16 C17 H17B 110.1
C18 C17 H17B 110.1
H17A C17 H17B 108.4
N1 C18 C17 111.99(9)
N1 C18 H18A 109.2
C17 C18 H18A 109.2
N1 C18 H18B 109.2
C17 C18 H18B 109.2
H18A C18 H18B 107.9
N1 C19 C20 111.27(8)
N1 C19 H19A 109.4
C20 C19 H19A 109.4
N1 C19 H19B 109.4
C20 C19 H19B 109.4
H19A C19 H19B 108
C21 C20 C25 118.19(10)
C21 C20 C19 122.03(10)
C25 C20 C19 119.76(10)
C20 C21 C22 120.98(10)
C20 C21 H21 119.5
C22 C21 H21 119.5
C23 C22 C21 120.87(10)
C23 C22 H22 119.6
C21 C22 H22 119.6
C22 C23 C24 118.18(10)
C22 C23 C26 120.55(10)
C24 C23 C26 121.25(10)
C25 C24 C23 120.68(10)
C25 C24 H24 119.7
C23 C24 H24 119.7
C24 C25 C20 121.07(10)
C24 C25 H25 119.5
C20 C25 H25 119.5
C27 C26 C31 118.76(10)
C27 C26 C23 119.57(10)
C31 C26 C23 121.67(10)
C28 C27 C26 121.87(11)
C28 C27 H27 119.1
C26 C27 H27 119.1
C29 C28 C27 119.19(11)
C29 C28 H28 120.4
C27 C28 H28 120.4
C30 C29 C28 119.76(12)
C30 C29 H29 120.1
C28 C29 H29 120.1
C29 C30 C31 122.00(11)
C29 C30 H30 119
C31 C30 H30 119
C30 C31 C26 118.36(10)
C30 C31 C32 119.43(10)
C26 C31 C32 122.19(10)
C33 C32 C37 117.92(10)
C33 C32 C31 120.80(10)
C37 C32 C31 121.29(10)
C34 C33 C32 120.74(11)
C34 C33 H33 119.6
C32 C33 H33 119.6
C35 C34 C33 121.31(10)
C35 C34 H34 119.3
C33 C34 H34 119.3
C34 C35 C36 118.20(11)
C34 C35 C38 122.29(10)
C36 C35 C38 119.50(10)
C37 C36 C35 120.89(11)
C37 C36 H36 119.6
C35 C36 H36 119.6
C36 C37 C32 120.92(10)
C36 C37 H37 119.5
C32 C37 H37 119.5
N10 C38 C35 111.78(8)
N10 C38 H38A 109.3
C35 C38 H38A 109.3
N10 C38 H38B 109.3
C35 C38 H38B 109.3
H38A C38 H38B 107.9

loop_
_geom_bond_atom_site_label_1
_geom_bond_atom_site_label_2
_geom_bond_distance
N1 C2 1.4632(14)
N1 C19 1.4647(15)
N1 C18 1.4703(14)
C2 C3 1.5173(16)
C2 H2A 0.99
C2 H2B 0.99
C3 O4 1.4178(13)
C3 H3A 0.99
C3 H3B 0.99
O4 C5B 1.389(2)
O4 C5A 1.419(2)
C5A C6A 1.480(5)
C5A H5A1 0.99
C5A H5A2 0.99
C6A O7 1.389(3)
C6A H6AA 0.99
C6A H6AB 0.99
C5B C6B 1.479(2)
C5B H5B1 0.99
C5B H5B2 0.99
C6B O7 1.4737
C6B H6BA 0.99
C6B H6BB 0.99
O7 C8 1.4153
C8 C9 1.5084(13)
C8 H8A 0.99
C8 H8B 0.99
C9 N10 1.4660(15)
C9 H9A 0.99
C9 H9B 0.99
N10 C11 1.4630(14)
N10 C38 1.4677(14)
C11 C12 1.5175(15)
C11 H11A 0.99
C11 H11B 0.99
C12 O13 1.4217(13)
C12 H12A 0.99
C12 H12B 0.99
O13 C14 1.4176(14)
C14 C15 1.5074(16)
C14 H14A 0.99
C14 H14B 0.99
C15 O16 1.4215(13)
C15 H15A 0.99
C15 H15B 0.99
O16 C17 1.4265(13)
C17 C18 1.5050(16)
C17 H17A 0.99
C17 H17B 0.99
C18 H18A 0.99
C18 H18B 0.99
C19 C20 1.5104(16)
C19 H19A 0.99
C19 H19B 0.99
C20 C21 1.3842(16)
C20 C25 1.3992(15)
C21 C22 1.3934(16)
C21 H21 0.95
C22 C23 1.3884(16)
C22 H22 0.95
C23 C24 1.4018(15)
C23 C26 1.4945(16)
C24 C25 1.3808(16)
C24 H24 0.95
C25 H25 0.95
C26 C27 1.3957(16)
C26 C31 1.4133(15)
C27 C28 1.3930(17)
C27 H27 0.95
C28 C29 1.3845(17)
C28 H28 0.95
C29 C30 1.3827(17)
C29 H29 0.95
C30 C31 1.4001(16)
C30 H30 0.95
C31 C32 1.4896(16)
C32 C33 1.3935(15)
C32 C37 1.4003(15)
C33 C34 1.3885(16)
C33 H33 0.95
C34 C35 1.3836(16)
C34 H34 0.95
C35 C36 1.3947(15)
C35 C38 1.5069(16)
C36 C37 1.3842(16)
C36 H36 0.95
C37 H37 0.95
C38 H38A 0.99
C38 H38B 0.99

loop_
_geom_torsion_atom_site_label_1
_geom_torsion_atom_site_label_2
_geom_torsion_atom_site_label_3
_geom_torsion_atom_site_label_4
_geom_torsion
C19 N1 C2 C3 -154.83(10)
C18 N1 C2 C3 80.09(12)
N1 C2 C3 O4 -174.14(9)
C2 C3 O4 C5B 149.61(15)
C2 C3 O4 C5A -158.83(15)
C5B O4 C5A C6A 38.8(2)
C3 O4 C5A C6A -63.2(3)
O4 C5A C6A O7 77.2(4)
C3 O4 C5B C6B 72.7(2)
C5A O4 C5B C6B -31.95(16)
O4 C5B C6B O7 -71.37(18)
C5A C6A O7 C8 100.0(2)
C5A C6A O7 C6B 51.1(4)
C5B C6B O7 C6A -56.4(4)
C5B C6B O7 C8 167.06(11)
C6A O7 C8 C9 -170.1(2)
C6B O7 C8 C9 -156.45(5)
O7 C8 C9 N10 74.35(8)
C8 C9 N10 C11 -155.18(8)
C8 C9 N10 C38 81.14(10)
C9 N10 C11 C12 76.27(11)
C38 N10 C11 C12 -159.99(9)
N10 C11 C12 O13 -179.07(8)
C11 C12 O13 C14 162.24(9)
C12 O13 C14 C15 76.42(13)
O13 C14 C15 O16 -78.05(12)
C14 C15 O16 C17 179.56(9)
C15 O16 C17 C18 -153.77(9)
C2 N1 C18 C17 -156.80(9)
C19 N1 C18 C17 78.88(11)
O16 C17 C18 N1 72.81(12)
C2 N1 C19 C20 73.08(11)
C18 N1 C19 C20 -161.66(9)
N1 C19 C20 C21 -119.16(11)
N1 C19 C20 C25 59.15(13)
C25 C20 C21 C22 -1.15(15)
C19 C20 C21 C22 177.19(10)
C20 C21 C22 C23 -0.23(16)
C21 C22 C23 C24 1.79(15)
C21 C22 C23 C26 -176.63(10)
C22 C23 C24 C25 -2.00(15)
C26 C23 C24 C25 176.41(9)
C23 C24 C25 C20 0.65(16)
C21 C20 C25 C24 0.93(15)
C19 C20 C25 C24 -177.45(9)
C22 C23 C26 C27 -52.09(14)
C24 C23 C26 C27 129.53(11)
C22 C23 C26 C31 128.64(11)
C24 C23 C26 C31 -49.74(15)
C31 C26 C27 C28 2.06(16)
C23 C26 C27 C28 -177.23(10)
C26 C27 C28 C29 -0.05(18)
C27 C28 C29 C30 -1.45(18)
C28 C29 C30 C31 0.92(18)
C29 C30 C31 C26 1.10(16)
C29 C30 C31 C32 -177.80(10)
C27 C26 C31 C30 -2.53(15)
C23 C26 C31 C30 176.75(10)
C27 C26 C31 C32 176.33(10)
C23 C26 C31 C32 -4.39(15)
C30 C31 C32 C33 -48.86(14)
C26 C31 C32 C33 132.28(11)
C30 C31 C32 C37 131.47(11)
C26 C31 C32 C37 -47.38(14)
C37 C32 C33 C34 1.60(15)
C31 C32 C33 C34 -178.07(10)
C32 C33 C34 C35 -0.13(16)
C33 C34 C35 C36 -1.17(16)
C33 C34 C35 C38 177.48(10)
C34 C35 C36 C37 0.97(15)
C38 C35 C36 C37 -177.73(9)
C35 C36 C37 C32 0.53(15)
C33 C32 C37 C36 -1.80(15)
C31 C32 C37 C36 177.87(9)
C11 N10 C38 C35 70.84(11)
C9 N10 C38 C35 -164.72(9)
C34 C35 C38 N10 -118.41(11)
C36 C35 C38 N10 60.23(13)
